data_7226017
loop_
_publ_author_name
'Lan, Wenjian'
'Wang, Kunteng'
'Xu, Meng-Yang'
'Zhang, Jingjing'
'Lam, Chi-Keung'
'Zhong, Guohua'
'Xu, Jun'
'Yang, Depo'
'Li, Houjin'
'Wang, Laiyou'

_publ_section_title
;
 Secondary Metabolites with Chemical Diversity from the Marine-derived
 Fungus Pseudallescheria boydii F19-1 and Their Cytotoxic Activity
;
_journal_name_full 'RSC Adv.'
_journal_paper_doi 10.1039/C6RA06661E
_journal_year 2016
_chemical_absolute_configuration unk
_chemical_formula_sum 'C15 H22 O2'
_chemical_formula_weight 234.33
_chemical_name_common 'pseuboydone A'
_chemical_name_systematic
; 
 ? 
;
_space_group_IT_number 19
_symmetry_cell_setting orthorhombic
_symmetry_space_group_name_Hall 'P 2ac 2ab'
_symmetry_space_group_name_H-M 'P 21 21 21'
_atom_sites_solution_hydrogens geom
_atom_sites_solution_primary direct
_atom_sites_solution_secondary difmap
_audit_creation_method SHELXL-97
_cell_angle_alpha 90.00
_cell_angle_beta 90.00
_cell_angle_gamma 90.00
_cell_formula_units_Z 4
_cell_length_a 8.6810(2)
_cell_length_b 8.7004(3)
_cell_length_c 17.2976(5)
_cell_measurement_temperature 173(2)
_cell_volume 1306.46(7)
_computing_cell_refinement
;
CrysAlisPro, Oxford Diffraction Ltd.,
Version 1.171.33.52 (release 06-11-2009 CrysAlis171 .NET)
(compiled Nov  6 2009,16:24:50)
;
_computing_data_collection
;
CrysAlisPro, Oxford Diffraction Ltd.,
Version 1.171.33.52 (release 06-11-2009 CrysAlis171 .NET)
(compiled Nov  6 2009,16:24:50)
;
_computing_data_reduction
;
CrysAlisPro, Oxford Diffraction Ltd.,
Version 1.171.33.52 (release 06-11-2009 CrysAlis171 .NET)
(compiled Nov  6 2009,16:24:50)
;
_computing_molecular_graphics 'XP, Ver. 6.10, Bruker AXS Inc., 2000'
_computing_publication_material 'SHELXTL-Bruker AXS Inc., 1998'
_computing_structure_refinement 'SHELXL-97 (Sheldrick, 1997)'
_computing_structure_solution 'SHELXS-97 (Sheldrick, 1990)'
_diffrn_ambient_temperature 173(2)
_diffrn_detector_area_resol_mean 16.0855
_diffrn_measured_fraction_theta_full 0.991
_diffrn_measured_fraction_theta_max 0.991
_diffrn_measurement_device_type 'Xcalibur, Sapphire3, Gemini ultra'
_diffrn_measurement_method '\w scans'
_diffrn_radiation_monochromator graphite
_diffrn_radiation_source 'fine-focus sealed tube'
_diffrn_radiation_type CuK\a
_diffrn_radiation_wavelength 1.54178
_diffrn_reflns_av_R_equivalents 0.0292
_diffrn_reflns_av_sigmaI/netI 0.0252
_diffrn_reflns_limit_h_max 10
_diffrn_reflns_limit_h_min -10
_diffrn_reflns_limit_k_max 10
_diffrn_reflns_limit_k_min -9
_diffrn_reflns_limit_l_max 20
_diffrn_reflns_limit_l_min -20
_diffrn_reflns_number 9054
_diffrn_reflns_theta_full 67.09
_diffrn_reflns_theta_max 67.09
_diffrn_reflns_theta_min 5.69
_exptl_absorpt_coefficient_mu 0.603
_exptl_absorpt_correction_T_max 1.000000
_exptl_absorpt_correction_T_min 0.956325
_exptl_absorpt_correction_type multi-scan
_exptl_absorpt_process_details
;
CrysAlisPro, Oxford Diffraction Ltd.,
Version 1.171.33.66 (release 28-04-2010 CrysAlis171 .NET)
(compiled Apr 28 2010,14:27:37)
Empirical absorption correction using spherical harmonics,
 implemented in SCALE3 ABSPACK scaling algorithm.
;
_exptl_crystal_colour colorless
_exptl_crystal_density_diffrn 1.191
_exptl_crystal_density_method 'not measured'
_exptl_crystal_description rod
_exptl_crystal_F_000 512
_exptl_crystal_size_max 0.48
_exptl_crystal_size_mid 0.32
_exptl_crystal_size_min 0.30
_refine_diff_density_max 0.363
_refine_diff_density_min -0.206
_refine_diff_density_rms 0.069
_refine_ls_abs_structure_details 'Flack H D (1983), Acta Cryst. A39, 876-881'
_refine_ls_abs_structure_Flack -0.4(3)
_refine_ls_extinction_method none
_refine_ls_goodness_of_fit_ref 1.074
_refine_ls_hydrogen_treatment mixed
_refine_ls_matrix_type full
_refine_ls_number_parameters 154
_refine_ls_number_reflns 2306
_refine_ls_number_restraints 0
_refine_ls_restrained_S_all 1.074
_refine_ls_R_factor_all 0.0424
_refine_ls_R_factor_gt 0.0387
_refine_ls_shift/su_max 0.000
_refine_ls_shift/su_mean 0.000
_refine_ls_structure_factor_coef Fsqd
_refine_ls_weighting_details 'calc w=1/[\s^2^(Fo^2^)+(0.0604P)^2^+0.2394P] where P=(Fo^2^+2Fc^2^)/3'
_refine_ls_weighting_scheme calc
_refine_ls_wR_factor_gt 0.0993
_refine_ls_wR_factor_ref 0.1028
_reflns_number_gt 2148
_reflns_number_total 2306
_reflns_threshold_expression >2sigma(I)
_cod_data_source_file c6ra06661e1.cif
_cod_data_source_block p
_cod_original_sg_symbol_H-M P2(1)2(1)2(1)
_cod_database_code 7226017

loop_
_symmetry_equiv_pos_as_xyz
'x, y, z'
'-x+1/2, -y, z+1/2'
'x+1/2, -y+1/2, -z'
'-x, y+1/2, -z+1/2'

loop_
_atom_site_label
_atom_site_type_symbol
_atom_site_fract_x
_atom_site_fract_y
_atom_site_fract_z
_atom_site_U_iso_or_equiv
_atom_site_adp_type
_atom_site_occupancy
_atom_site_symmetry_multiplicity
_atom_site_calc_flag
_atom_site_refinement_flags
O1 O 0.37929(16) -0.03905(15) 0.53974(8) 0.0301(3) Uani 1 1 d .
O2 O 0.30426(17) 0.78681(16) 0.67682(8) 0.0354(4) Uani 1 1 d .
H2A H 0.3258 0.8399 0.6377 0.053 Uiso 1 1 calc R
C1 C 0.4441(2) 0.0797(2) 0.51979(10) 0.0223(4) Uani 1 1 d .
C2 C 0.5358(2) 0.1865(2) 0.57109(10) 0.0233(4) Uani 1 1 d .
H2B H 0.6449 0.1497 0.5694 0.028 Uiso 1 1 calc R
C3 C 0.40087(19) 0.4432(2) 0.55156(9) 0.0194(4) Uani 1 1 d .
H3A H 0.3034 0.3879 0.5648 0.023 Uiso 1 1 calc R
C4 C 0.3774(2) 0.5983(2) 0.51348(10) 0.0226(4) Uani 1 1 d .
H4A H 0.2667 0.6271 0.5066 0.027 Uiso 1 1 calc R
C5 C 0.4789(2) 0.6455(2) 0.44692(10) 0.0255(4) Uani 1 1 d .
H5A H 0.5881 0.6379 0.4629 0.031 Uiso 1 1 calc R
H5B H 0.4576 0.7541 0.4336 0.031 Uiso 1 1 calc R
C6 C 0.4532(2) 0.5456(2) 0.37542(10) 0.0265(4) Uani 1 1 d .
H6A H 0.4858 0.6046 0.3293 0.032 Uiso 1 1 calc R
H6B H 0.3415 0.5252 0.3703 0.032 Uiso 1 1 calc R
C7 C 0.5392(2) 0.3902(2) 0.37547(10) 0.0233(4) Uani 1 1 d .
H7A H 0.6512 0.4157 0.3798 0.028 Uiso 1 1 calc R
C8 C 0.50314(19) 0.2878(2) 0.44297(10) 0.0196(4) Uani 1 1 d .
C9 C 0.5314(2) 0.3396(2) 0.52596(9) 0.0195(4) Uani 1 1 d .
H9A H 0.6323 0.3943 0.5302 0.023 Uiso 1 1 calc R
C10 C 0.4281(2) 0.5896(2) 0.59760(10) 0.0222(4) Uani 1 1 d .
C11 C 0.3055(2) 0.6274(2) 0.65647(10) 0.0263(4) Uani 1 1 d .
H11A H 0.2034 0.5988 0.6353 0.032 Uiso 1 1 calc R
H11B H 0.3232 0.5653 0.7036 0.032 Uiso 1 1 calc R
C12 C 0.5890(2) 0.6341(2) 0.62245(11) 0.0292(4) Uani 1 1 d .
H12A H 0.5851 0.7309 0.6514 0.044 Uiso 1 1 calc R
H12B H 0.6542 0.6472 0.5767 0.044 Uiso 1 1 calc R
H12C H 0.6320 0.5532 0.6554 0.044 Uiso 1 1 calc R
C13 C 0.5201(3) 0.3086(2) 0.29815(11) 0.0331(5) Uani 1 1 d .
H13A H 0.5749 0.2102 0.2995 0.050 Uiso 1 1 calc R
H13B H 0.5626 0.3729 0.2568 0.050 Uiso 1 1 calc R
H13C H 0.4104 0.2902 0.2884 0.050 Uiso 1 1 calc R
C14 C 0.4886(3) 0.1876(2) 0.65614(10) 0.0316(5) Uani 1 1 d .
H14A H 0.4962 0.0833 0.6772 0.047 Uiso 1 1 calc R
H14B H 0.3821 0.2241 0.6607 0.047 Uiso 1 1 calc R
H14C H 0.5570 0.2562 0.6851 0.047 Uiso 1 1 calc R
C15 C 0.4477(2) 0.1438(2) 0.44151(10) 0.0223(4) Uani 1 1 d .
H15A H 0.4156 0.0910 0.3962 0.027 Uiso 1 1 calc R

loop_
_atom_site_aniso_label
_atom_site_aniso_U_11
_atom_site_aniso_U_22
_atom_site_aniso_U_33
_atom_site_aniso_U_23
_atom_site_aniso_U_13
_atom_site_aniso_U_12
O1 0.0369(7) 0.0183(7) 0.0353(7) 0.0008(6) 0.0028(6) -0.0014(6)
O2 0.0467(9) 0.0268(8) 0.0327(7) -0.0021(6) 0.0055(7) 0.0063(7)
C1 0.0221(8) 0.0165(9) 0.0282(9) -0.0009(7) 0.0002(7) 0.0053(8)
C2 0.0233(9) 0.0227(10) 0.0240(9) 0.0028(7) -0.0038(7) 0.0019(8)
C3 0.0194(8) 0.0209(9) 0.0178(8) 0.0017(7) 0.0007(7) -0.0004(7)
C4 0.0251(9) 0.0217(9) 0.0209(8) 0.0007(7) -0.0019(7) 0.0009(8)
C5 0.0329(10) 0.0175(9) 0.0260(9) 0.0040(7) 0.0032(8) 0.0010(8)
C6 0.0336(10) 0.0275(10) 0.0184(8) 0.0051(8) 0.0015(8) -0.0006(8)
C7 0.0242(9) 0.0264(10) 0.0191(8) 0.0003(7) 0.0011(7) -0.0015(8)
C8 0.0162(8) 0.0227(9) 0.0199(8) -0.0023(7) 0.0006(7) 0.0031(7)
C9 0.0202(8) 0.0202(9) 0.0182(8) 0.0002(7) -0.0019(7) -0.0011(7)
C10 0.0263(9) 0.0205(9) 0.0200(8) -0.0010(7) 0.0002(7) 0.0012(7)
C11 0.0314(10) 0.0242(10) 0.0234(9) -0.0021(8) 0.0017(8) 0.0029(8)
C12 0.0305(10) 0.0297(11) 0.0273(9) -0.0080(8) -0.0015(8) -0.0024(8)
C13 0.0441(12) 0.0349(12) 0.0201(9) -0.0022(8) -0.0008(9) 0.0018(10)
C14 0.0428(12) 0.0319(11) 0.0202(9) 0.0063(8) -0.0056(8) -0.0021(9)
C15 0.0220(9) 0.0234(9) 0.0215(8) -0.0045(7) 0.0002(7) 0.0017(7)

loop_
_atom_type_symbol
_atom_type_description
_atom_type_scat_dispersion_real
_atom_type_scat_dispersion_imag
_atom_type_scat_source
C C 0.0181 0.0091 'International Tables Vol C Tables 4.2.6.8 and 6.1.1.4'
H H 0.0000 0.0000 'International Tables Vol C Tables 4.2.6.8 and 6.1.1.4'
O O 0.0492 0.0322 'International Tables Vol C Tables 4.2.6.8 and 6.1.1.4'

loop_
_geom_angle_atom_site_label_1
_geom_angle_atom_site_label_2
_geom_angle_atom_site_label_3
_geom_angle
C11 O2 H2A 109.5
O1 C1 C15 126.21(17)
O1 C1 C2 126.47(17)
C15 C1 C2 107.31(15)
C1 C2 C14 115.33(16)
C1 C2 C9 102.71(14)
C14 C2 C9 118.34(15)
C1 C2 H2B 106.6
C14 C2 H2B 106.6
C9 C2 H2B 106.6
C9 C3 C4 120.25(14)
C9 C3 C10 122.39(14)
C4 C3 C10 60.17(12)
C9 C3 H3A 114.5
C4 C3 H3A 114.5
C10 C3 H3A 114.5
C5 C4 C3 119.73(15)
C5 C4 C10 125.11(16)
C3 C4 C10 60.06(11)
C5 C4 H4A 113.8
C3 C4 H4A 113.8
C10 C4 H4A 113.8
C4 C5 C6 112.25(16)
C4 C5 H5A 109.2
C6 C5 H5A 109.2
C4 C5 H5B 109.2
C6 C5 H5B 109.2
H5A C5 H5B 107.9
C5 C6 C7 115.29(15)
C5 C6 H6A 108.5
C7 C6 H6A 108.5
C5 C6 H6B 108.5
C7 C6 H6B 108.5
H6A C6 H6B 107.5
C8 C7 C13 112.57(16)
C8 C7 C6 114.79(15)
C13 C7 C6 110.78(15)
C8 C7 H7A 106.0
C13 C7 H7A 106.0
C6 C7 H7A 106.0
C15 C8 C7 127.86(16)
C15 C8 C9 110.55(15)
C7 C8 C9 121.58(15)
C3 C9 C8 109.34(14)
C3 C9 C2 112.60(14)
C8 C9 C2 103.02(13)
C3 C9 H9A 110.5
C8 C9 H9A 110.5
C2 C9 H9A 110.5
C11 C10 C12 113.81(15)
C11 C10 C3 115.24(15)
C12 C10 C3 120.48(15)
C11 C10 C4 115.48(15)
C12 C10 C4 121.74(16)
C3 C10 C4 59.77(11)
O2 C11 C10 112.48(15)
O2 C11 H11A 109.1
C10 C11 H11A 109.1
O2 C11 H11B 109.1
C10 C11 H11B 109.1
H11A C11 H11B 107.8
C10 C12 H12A 109.5
C10 C12 H12B 109.5
H12A C12 H12B 109.5
C10 C12 H12C 109.5
H12A C12 H12C 109.5
H12B C12 H12C 109.5
C7 C13 H13A 109.5
C7 C13 H13B 109.5
H13A C13 H13B 109.5
C7 C13 H13C 109.5
H13A C13 H13C 109.5
H13B C13 H13C 109.5
C2 C14 H14A 109.5
C2 C14 H14B 109.5
H14A C14 H14B 109.5
C2 C14 H14C 109.5
H14A C14 H14C 109.5
H14B C14 H14C 109.5
C8 C15 C1 110.21(16)
C8 C15 H15A 124.9
C1 C15 H15A 124.9

loop_
_geom_bond_atom_site_label_1
_geom_bond_atom_site_label_2
_geom_bond_distance
O1 C1 1.226(2)
O2 C11 1.431(2)
O2 H2A 0.8400
C1 C15 1.464(2)
C1 C2 1.512(3)
C2 C14 1.527(2)
C2 C9 1.544(2)
C2 H2B 1.0000
C3 C9 1.514(2)
C3 C4 1.516(2)
C3 C10 1.520(3)
C3 H3A 1.0000
C4 C5 1.507(2)
C4 C10 1.522(2)
C4 H4A 1.0000
C5 C6 1.528(3)
C5 H5A 0.9900
C5 H5B 0.9900
C6 C7 1.544(3)
C6 H6A 0.9900
C6 H6B 0.9900
C7 C8 1.501(2)
C7 C13 1.523(2)
C7 H7A 1.0000
C8 C15 1.343(3)
C8 C9 1.524(2)
C9 H9A 1.0000
C10 C11 1.509(3)
C10 C12 1.512(3)
C11 H11A 0.9900
C11 H11B 0.9900
C12 H12A 0.9800
C12 H12B 0.9800
C12 H12C 0.9800
C13 H13A 0.9800
C13 H13B 0.9800
C13 H13C 0.9800
C14 H14A 0.9800
C14 H14B 0.9800
C14 H14C 0.9800
C15 H15A 0.9500

loop_
_geom_hbond_atom_site_label_D
_geom_hbond_atom_site_label_H
_geom_hbond_atom_site_label_A
_geom_hbond_distance_DH
_geom_hbond_distance_HA
_geom_hbond_distance_DA
_geom_hbond_angle_DHA
_geom_hbond_site_symmetry_A
O2 H2A O1 0.84 2.05 2.888(2) 177.6 1_565

loop_
_geom_torsion_atom_site_label_1
_geom_torsion_atom_site_label_2
_geom_torsion_atom_site_label_3
_geom_torsion_atom_site_label_4
_geom_torsion
O1 C1 C2 C14 -27.8(3)
C15 C1 C2 C14 152.69(15)
O1 C1 C2 C9 -157.93(17)
C15 C1 C2 C9 22.51(19)
C9 C3 C4 C5 3.4(2)
C10 C3 C4 C5 115.81(18)
C9 C3 C4 C10 -112.36(17)
C3 C4 C5 C6 66.3(2)
C10 C4 C5 C6 138.79(18)
C4 C5 C6 C7 -81.9(2)
C5 C6 C7 C8 57.5(2)
C5 C6 C7 C13 -173.63(16)
C13 C7 C8 C15 -5.3(3)
C6 C7 C8 C15 122.7(2)
C13 C7 C8 C9 173.18(16)
C6 C7 C8 C9 -58.9(2)
C4 C3 C9 C8 -65.8(2)
C10 C3 C9 C8 -137.59(16)
C4 C3 C9 C2 -179.64(14)
C10 C3 C9 C2 108.54(18)
C15 C8 C9 C3 -101.56(17)
C7 C8 C9 C3 79.7(2)
C15 C8 C9 C2 18.39(19)
C7 C8 C9 C2 -160.31(15)
C1 C2 C9 C3 93.74(16)
C14 C2 C9 C3 -34.6(2)
C1 C2 C9 C8 -23.93(17)
C14 C2 C9 C8 -152.25(16)
C9 C3 C10 C11 -145.09(16)
C4 C3 C10 C11 106.00(17)
C9 C3 C10 C12 -2.4(3)
C4 C3 C10 C12 -111.31(19)
C9 C3 C10 C4 108.90(18)
C5 C4 C10 C11 147.26(18)
C3 C4 C10 C11 -105.60(17)
C5 C4 C10 C12 2.1(3)
C3 C4 C10 C12 109.25(19)
C5 C4 C10 C3 -107.14(19)
C12 C10 C11 O2 56.5(2)
C3 C10 C11 O2 -158.28(15)
C4 C10 C11 O2 -91.36(19)
C7 C8 C15 C1 174.21(16)
C9 C8 C15 C1 -4.4(2)
O1 C1 C15 C8 168.40(17)
C2 C1 C15 C8 -12.0(2)
